data_7231207
loop_
_publ_author_name
'Kunicki, Hannah'
'Chamberlain, Thomas W.'
'Clarkson, Guy J.'
'Kashtiban, Reza J.'
'Hooper, Joseph E.'
'Dawson, Daniel M.'
'Ashbrook, Sharon E.'
'Walton, Richard I.'

_publ_section_title
;
 An expanded MIL-53-type coordination polymer with a reactive pendant
 ligand
;
_journal_issue 31
_journal_name_full CrystEngComm
_journal_page_first 4355
_journal_paper_doi 10.1039/C8CE00891D
_journal_volume 20
_journal_year 2018
_chemical_formula_moiety '0.25(C216 H152 Mg8 N8 O40)'
_chemical_formula_sum 'C54 H38 Mg2 N2 O10'
_chemical_formula_weight 923.48
_space_group_crystal_system orthorhombic
_space_group_IT_number 57
_space_group_name_Hall '-P 2c 2b'
_space_group_name_H-M_alt 'P b c m'
_symmetry_space_group_name_Hall '-P 2c 2b'
_symmetry_space_group_name_H-M 'P b c m'
_atom_sites_solution_hydrogens geom
_atom_sites_solution_primary direct
_audit_creation_date 2018-03-02
_audit_creation_method
;
Olex2 1.2
(compiled 2017.08.10 svn.r3461 for OlexSys, GUI svn.r5381)
;
_audit_update_record
;
2018-05-08 deposited with the CCDC.
2018-06-18 downloaded from the CCDC.
;
_cell_angle_alpha 90
_cell_angle_beta 90
_cell_angle_gamma 90
_cell_formula_units_Z 4
_cell_length_a 16.59874(19)
_cell_length_b 7.14697(12)
_cell_length_c 50.2201(8)
_cell_measurement_reflns_used 17368
_cell_measurement_temperature 100(2)
_cell_measurement_theta_max 67.2720
_cell_measurement_theta_min 5.3110
_cell_volume 5957.65(15)
_computing_cell_refinement
'CrysAlisPro, Agilent Technologies, Version 1.171.37.35 (release 13-08-2014 CrysAlis171 .NET) (compiled Aug 13 2014,18:06:01)'
_computing_data_collection
'CrysAlisPro, Agilent Technologies, Version 1.171.37.35 (release 13-08-2014 CrysAlis171 .NET) (compiled Aug 13 2014,18:06:01)'
_computing_data_reduction
'CrysAlisPro, Agilent Technologies, Version 1.171.37.35 (release 13-08-2014 CrysAlis171 .NET) (compiled Aug 13 2014,18:06:01)'
_computing_molecular_graphics 'Olex2 (Dolomanov et al., 2009)'
_computing_publication_material 'Olex2 (Dolomanov et al., 2009)'
_computing_structure_refinement 'ShelXL (Sheldrick, 2015)'
_computing_structure_solution 'ShelXS (Sheldrick, 2008)'
_diffrn_ambient_temperature 100(2)
_diffrn_detector 'CCD plate'
_diffrn_measured_fraction_theta_full 0.998
_diffrn_measured_fraction_theta_max 0.998
_diffrn_measurement_details
'#__ type_ start__ end____ width___ exp.time_ 1 omega -107.00 73.00 0.5000 5.0000 omega____ theta____ kappa____ phi______ frames - -17.0000 40.0000 0.0000 360 #__ type_ start__ end____ width___ exp.time_ 2 omega -179.00 0.00 0.5000 28.0000 omega____ theta____ kappa____ phi______ frames - -90.0000 30.0000 120.0000 358 #__ type_ start__ end____ width___ exp.time_ 3 omega -162.00 -0.50 0.5000 28.0000 omega____ theta____ kappa____ phi______ frames - -90.0000 30.0000 -120.0000 323 #__ type_ start__ end____ width___ exp.time_ 4 omega -155.50 -18.00 0.5000 28.0000 omega____ theta____ kappa____ phi______ frames - -90.0000 60.0000 -60.0000 275 #__ type_ start__ end____ width___ exp.time_ 5 omega -122.00 -57.00 0.5000 28.0000 omega____ theta____ kappa____ phi______ frames - -90.0000 0.0000 30.0000 130 #__ type_ start__ end____ width___ exp.time_ 6 omega -156.00 -78.00 0.5000 28.0000 omega____ theta____ kappa____ phi______ frames - -90.0000 60.0000 30.0000 156 #__ type_ start__ end____ width___ exp.time_ 7 omega -115.00 -4.50 0.5000 28.0000 omega____ theta____ kappa____ phi______ frames - -90.0000 60.0000 90.0000 221 #__ type_ start__ end____ width___ exp.time_ 8 omega -142.50 -118.00 0.5000 28.0000 omega____ theta____ kappa____ phi______ frames - -90.0000 50.0000 60.0000 49 #__ type_ start__ end____ width___ exp.time_ 9 omega -179.00 -95.00 0.5000 28.0000 omega____ theta____ kappa____ phi______ frames - -90.0000 60.0000 -90.0000 168'
_diffrn_measurement_device 'abstract diffractometer'
_diffrn_measurement_device_type 'dtrek-CrysAlisPro-abstract goniometer imported rigaku-d*trek images'
_diffrn_measurement_method '\w scans'
_diffrn_orient_matrix_UB_11 -0.0057083000
_diffrn_orient_matrix_UB_12 0.1548636000
_diffrn_orient_matrix_UB_13 -0.0212621000
_diffrn_orient_matrix_UB_21 0.0919363000
_diffrn_orient_matrix_UB_22 -0.0087926000
_diffrn_orient_matrix_UB_23 -0.0040237000
_diffrn_orient_matrix_UB_31 -0.0113924000
_diffrn_orient_matrix_UB_32 -0.1497014000
_diffrn_orient_matrix_UB_33 -0.0217390000
_diffrn_radiation_monochromator graphite
_diffrn_radiation_probe x-ray
_diffrn_radiation_type CuK\a
_diffrn_radiation_wavelength 1.54184
_diffrn_reflns_av_R_equivalents 0.0270
_diffrn_reflns_av_unetI/netI 0.0120
_diffrn_reflns_Laue_measured_fraction_full 0.998
_diffrn_reflns_Laue_measured_fraction_max 0.998
_diffrn_reflns_limit_h_max 19
_diffrn_reflns_limit_h_min -19
_diffrn_reflns_limit_k_max 8
_diffrn_reflns_limit_k_min -8
_diffrn_reflns_limit_l_max 59
_diffrn_reflns_limit_l_min -60
_diffrn_reflns_number 44127
_diffrn_reflns_point_group_measured_fraction_full 0.998
_diffrn_reflns_point_group_measured_fraction_max 0.998
_diffrn_reflns_theta_full 67.402
_diffrn_reflns_theta_max 67.402
_diffrn_reflns_theta_min 2.662
_diffrn_source 'Enhance (Cu) X-ray Source'
_exptl_absorpt_coefficient_mu 0.771
_exptl_absorpt_correction_T_max 1.00000
_exptl_absorpt_correction_T_min 0.78407
_exptl_absorpt_correction_type multi-scan
_exptl_absorpt_process_details
'CrysAlisPro, Agilent Technologies, Version 1.171.37.35 (release 13-08-2014 CrysAlis171 .NET) (compiled Aug 13 2014,18:06:01) Empirical absorption correction using spherical harmonics, implemented in SCALE3 ABSPACK scaling algorithm.'
_exptl_crystal_colour colourless
_exptl_crystal_colour_primary colourless
_exptl_crystal_density_diffrn 1.030
_exptl_crystal_description block
_exptl_crystal_F_000 1920
_exptl_crystal_size_max 0.25
_exptl_crystal_size_mid 0.08
_exptl_crystal_size_min 0.06
_refine_diff_density_max 1.126
_refine_diff_density_min -0.448
_refine_diff_density_rms 0.063
_refine_ls_extinction_method none
_refine_ls_goodness_of_fit_ref 1.064
_refine_ls_hydrogen_treatment constr
_refine_ls_matrix_type full
_refine_ls_number_parameters 463
_refine_ls_number_reflns 5431
_refine_ls_number_restraints 248
_refine_ls_restrained_S_all 1.109
_refine_ls_R_factor_all 0.0819
_refine_ls_R_factor_gt 0.0772
_refine_ls_shift/su_max 0.001
_refine_ls_shift/su_mean 0.000
_refine_ls_structure_factor_coef Fsqd
_refine_ls_weighting_details 'w=1/[\s^2^(Fo^2^)+(0.1390P)^2^+5.9147P] where P=(Fo^2^+2Fc^2^)/3'
_refine_ls_weighting_scheme calc
_refine_ls_wR_factor_gt 0.2424
_refine_ls_wR_factor_ref 0.2474
_reflns_Friedel_coverage 0.000
_reflns_number_gt 4772
_reflns_number_total 5431
_reflns_threshold_expression 'I > 2\s(I)'
_cod_data_source_file c8ce00891d2.cif
_cod_data_source_block hk4southamptonp_sq
_cod_depositor_comments 'Adding full bibliography for 7231205--7231207.cif.'
_cod_original_cell_volume 5957.64(15)
_cod_database_code 7231207
_shelx_shelxl_version_number 2016/6
_chemical_oxdiff_formula 'C27 H28 Mg N O5'
_shelx_space_group_comment
;
The symmetry employed for this shelxl refinement is uniquely defined
by the following loop, which should always be used as a source of
symmetry information in preference to the above space-group names.
They are only intended as comments.
;
_shelx_estimated_absorpt_t_max 0.955
_shelx_estimated_absorpt_t_min 0.831
_reflns_odcompleteness_completeness 99.90
_reflns_odcompleteness_iscentric 1
_reflns_odcompleteness_theta 67.29
_olex2_refinement_description
;
The Squeeze routine was used to model the contribution form disordered solvent

1. Fixed Uiso
 At 1.2 times of:
  All C(H) groups
2. Restrained distances
 C8A-C9A = C5B-C8B = C8B-C9B = C9B-C10B
 1.35 with sigma of 0.02
 C9-C10C = C6-C5C = C12-C11C = C14C-C13C
 1.395 with sigma of 0.02
3. Uiso/Uaniso restraints and constraints
O1B \\sim N2B \\sim C3B \\sim C4B \\sim C5B \\sim C6B \\sim C7B \\sim C8B \\sim
C9B \\sim C10B \\sim C11B \\sim C12B \\sim C13B \\sim C14B \\sim C15B: within
1.7A with sigma of 0.003 and sigma for terminal atoms of 0.006
O1A \\sim N2A \\sim C3A \\sim C4A \\sim C5A \\sim C6A \\sim C7A \\sim C8A \\sim
C9A \\sim C10A \\sim C11A \\sim C12A \\sim C13A \\sim C14A \\sim C15A: within
1.7A with sigma of 0.003 and sigma for terminal atoms of 0.006
C10C \\sim C11C \\sim C12 \\sim C13C \\sim C14C: within 1.7A with sigma of 0.01
and sigma for terminal atoms of 0.02
C3 \\sim C4C \\sim C5C \\sim C7C \\sim C8C: within 1.7A with sigma of 0.002 and
sigma for terminal atoms of 0.004
4. Others
 Sof(C4C)=Sof(H4C)=Sof(C5C)=Sof(H5C)=Sof(C8C)=Sof(H8C)=Sof(C7C)=Sof(H7C)=
 Sof(C10C)=Sof(H10C)=Sof(C13C)=Sof(H13C)=Sof(C11C)=Sof(H11C)=Sof(C14C)=
 Sof(H14C)=1-FVAR(1)
 Sof(C7)=Sof(H7)=Sof(C10)=Sof(H10)=Sof(C8)=Sof(H8)=Sof(C11)=Sof(H11)=Sof(C5)=
 Sof(H5)=Sof(C4)=Sof(H4)=Sof(C13)=Sof(H13)=Sof(C14)=Sof(H14)=FVAR(1)
 Fixed Sof: N2B(0.5) C3B(0.5) H3B(0.5) C4B(0.5) H4B(0.5) C5B(0.5) C6B(0.5)
 H6B(0.5) C7B(0.5) H7B(0.5) C8B(0.5) H8B(0.5) C9B(0.5) H9B(0.5) C10B(0.5)
 C11B(0.5) H11B(0.5) C12B(0.5) H12B(0.5) C13B(0.5) H13B(0.5) C14B(0.5)
 H14B(0.5) C15B(0.5) H15B(0.5) N2A(0.5) C3A(0.5) H3A(0.5) C4A(0.5) H4A(0.5)
 C5A(0.5) C6A(0.5) H6A(0.5) C7A(0.5) H7A(0.5) C8A(0.5) H8A(0.5) C9A(0.5)
 H9A(0.5) C10A(0.5) C11A(0.5) H11A(0.5) C12A(0.5) H12A(0.5) C13A(0.5) H13A(0.5)
 C14A(0.5) H14A(0.5) C15A(0.5) H15A(0.5)
5.a Aromatic/amide H refined with riding coordinates:
 C3B(H3B), C4B(H4B), C6B(H6B), C7B(H7B), C8B(H8B), C9B(H9B), C11B(H11B),
 C12B(H12B), C13B(H13B), C14B(H14B), C15B(H15B), C3A(H3A), C4A(H4A), C6A(H6A),
 C7A(H7A), C8A(H8A), C9A(H9A), C11A(H11A), C12A(H12A), C13A(H13A), C14A(H14A),
 C15A(H15A), C7(H7), C10(H10), C8(H8), C11(H11), C5(H5), C4(H4), C13(H13),
 C14(H14), C4C(H4C), C5C(H5C), C8C(H8C), C7C(H7C), C10C(H10C), C13C(H13C),
 C11C(H11C), C14C(H14C)
5.b Fitted hexagon refined as free rotating group:
 N2B(C3B,C4B,C5B,C6B,C7B), C10B(C11B,C12B,C13B,C14B,C15B), N2A(C3A,C4A,C5A,C6A,
 C7A), C10A(C11A,C12A,C13A,C14A,C15A)
;
_olex2_submission_special_instructions 'No special instructions were received'

loop_
_space_group_symop_operation_xyz
'x, y, z'
'-x, -y, z+1/2'
'x, -y+1/2, -z'
'-x, y+1/2, -z+1/2'
'-x, -y, -z'
'x, y, -z-1/2'
'-x, y-1/2, z'
'x, -y-1/2, z-1/2'

loop_
_atom_site_label
_atom_site_type_symbol
_atom_site_fract_x
_atom_site_fract_y
_atom_site_fract_z
_atom_site_U_iso_or_equiv
_atom_site_adp_type
_atom_site_occupancy
_atom_site_site_symmetry_order
_atom_site_calc_flag
_atom_site_refinement_flags_posn
_atom_site_refinement_flags_adp
_atom_site_refinement_flags_occupancy
_atom_site_disorder_assembly
_atom_site_disorder_group
Mg1 Mg 1.00319(5) 1.05567(15) 0.250000 0.0221(3) Uani 1 2 d S T P B .
Mg2 Mg 0.500000 1.500000 0.500000 0.0237(3) Uani 1 2 d S T P A .
O1A O 0.93630(11) 0.8097(3) 0.250000 0.0291(5) Uani 1 2 d S TU P . .
O1B O 0.56445(12) 1.750000 0.500000 0.0313(5) Uani 1 2 d S TU P . .
N2B N 0.64363(12) 1.747(2) 0.50081(19) 0.0407(7) Uani 0.5 1 d . U . A -1
C3B C 0.6933(3) 1.7767(16) 0.47892(14) 0.0495(11) Uani 0.5 1 d G U . A -1
H3B H 0.670355 1.797902 0.461851 0.059 Uiso 0.5 1 calc R . . A -1
C4B C 0.7765(3) 1.7750(9) 0.48200(8) 0.0546(13) Uani 0.5 1 d G U . A -1
H4B H 0.810447 1.795083 0.467038 0.066 Uiso 0.5 1 calc R . . A -1
C5B C 0.81006(11) 1.7439(10) 0.50697(8) 0.0578(12) Uani 0.5 1 d DG U . A -1
C6B C 0.7604(3) 1.7145(9) 0.52886(9) 0.0543(12) Uani 0.5 1 d G U . A -1
H6B H 0.783335 1.693214 0.545922 0.065 Uiso 0.5 1 calc R . . A -1
C7B C 0.6772(2) 1.7161(16) 0.52578(15) 0.0484(11) Uani 0.5 1 d G U . A -1
H7B H 0.643242 1.696032 0.540736 0.058 Uiso 0.5 1 calc R . . A -1
C8B C 0.8978(3) 1.7419(11) 0.50987(14) 0.0677(14) Uani 0.5 1 d D U . A -1
H8B H 0.918165 1.730726 0.527469 0.081 Uiso 0.5 1 calc R . . A -1
C9B C 0.9522(3) 1.7543(12) 0.49028(15) 0.0751(14) Uani 0.5 1 d D U . A -1
H9B H 0.930495 1.764847 0.472848 0.090 Uiso 0.5 1 calc R . . A -1
C10B C 1.03993(19) 1.7539(13) 0.49174(12) 0.0815(15) Uani 0.5 1 d D U . A -1
C11B C 1.0800(3) 1.7731(11) 0.46759(10) 0.0896(17) Uani 0.5 1 d G U . A -1
H11B H 1.050215 1.783421 0.451512 0.108 Uiso 0.5 1 calc R . . A -1
C12B C 1.1637(3) 1.7773(11) 0.46698(9) 0.0916(18) Uani 0.5 1 d G U . A -1
H12B H 1.191123 1.790404 0.450478 0.110 Uiso 0.5 1 calc R . . A -1
C13B C 1.20733(19) 1.7622(12) 0.49051(11) 0.0888(18) Uani 0.5 1 d G U . A -1
H13B H 1.264538 1.765018 0.490091 0.107 Uiso 0.5 1 calc R . . A -1
C14B C 1.1672(3) 1.7430(10) 0.51466(10) 0.0891(18) Uani 0.5 1 d G U . A -1
H14B H 1.197047 1.732649 0.530739 0.107 Uiso 0.5 1 calc R . . A -1
C15B C 1.0835(3) 1.7388(11) 0.51527(10) 0.0869(17) Uani 0.5 1 d G U . A -1
H15B H 1.056139 1.725666 0.531774 0.104 Uiso 0.5 1 calc R . . A -1
O2 O 0.92146(11) 1.4603(2) 0.27938(3) 0.0423(5) Uani 1 1 d . . . . .
O1 O 0.92937(11) 1.1500(3) 0.27966(4) 0.0436(5) Uani 1 1 d . . . . .
O15 O 0.56455(10) 1.0882(2) 0.46759(3) 0.0399(5) Uani 1 1 d . . . . .
O16 O 0.58290(10) 1.3959(2) 0.47364(3) 0.0379(4) Uani 1 1 d . . . . .
N2A N 0.85715(11) 0.8158(4) 0.25103(16) 0.0368(7) Uani 0.5 1 d . U . B -1
C3A C 0.8074(3) 0.8085(8) 0.22878(12) 0.0460(11) Uani 0.5 1 d G U . B -1
H3A H 0.830328 0.800775 0.211479 0.055 Uiso 0.5 1 calc R . . B -1
C4A C 0.7242(2) 0.8125(8) 0.23185(7) 0.0507(12) Uani 0.5 1 d G U . B -1
H4A H 0.690252 0.807488 0.216643 0.061 Uiso 0.5 1 calc R . . B -1
C5A C 0.69073(11) 0.8238(5) 0.25717(7) 0.0538(11) Uani 0.5 1 d G U . B -1
C6A C 0.7404(2) 0.8311(8) 0.27941(8) 0.0510(12) Uani 0.5 1 d G U . B -1
H6A H 0.717552 0.838867 0.296717 0.061 Uiso 0.5 1 calc R . . B -1
C7A C 0.8237(2) 0.8271(8) 0.27635(13) 0.0450(11) Uani 0.5 1 d G U . B -1
H7A H 0.857628 0.832155 0.291554 0.054 Uiso 0.5 1 calc R . . B -1
C8A C 0.6033(3) 0.8244(9) 0.26045(13) 0.0614(12) Uani 0.5 1 d D U . B -1
H8A H 0.583183 0.829938 0.278144 0.074 Uiso 0.5 1 calc R . . B -1
C9A C 0.5488(3) 0.8178(9) 0.24071(14) 0.0666(13) Uani 0.5 1 d D U . B -1
H9A H 0.570222 0.811767 0.223199 0.080 Uiso 0.5 1 calc R . . B -1
C10A C 0.46077(18) 0.8186(6) 0.24252(11) 0.0728(14) Uani 0.5 1 d . U . B -1
C11A C 0.4203(2) 0.8098(9) 0.21833(9) 0.0803(16) Uani 0.5 1 d G U . B -1
H11A H 0.449822 0.803902 0.202148 0.096 Uiso 0.5 1 calc R . . B -1
C12A C 0.3366(3) 0.8096(9) 0.21781(9) 0.0825(16) Uani 0.5 1 d G U . B -1
H12A H 0.308873 0.803610 0.201271 0.099 Uiso 0.5 1 calc R . . B -1
C13A C 0.29332(18) 0.8183(7) 0.24148(11) 0.0795(16) Uani 0.5 1 d G U . B -1
H13A H 0.236098 0.818151 0.241124 0.095 Uiso 0.5 1 calc R . . B -1
C14A C 0.3338(3) 0.8271(9) 0.26567(9) 0.0796(16) Uani 0.5 1 d G U . B -1
H14A H 0.304271 0.832984 0.281853 0.096 Uiso 0.5 1 calc R . . B -1
C15A C 0.4175(3) 0.8273(9) 0.26620(9) 0.0775(16) Uani 0.5 1 d G U . B -1
H15A H 0.445220 0.833276 0.282731 0.093 Uiso 0.5 1 calc R . . B -1
C3 C 0.86222(17) 1.2985(4) 0.31508(5) 0.0435(7) Uani 1 1 d . U . . .
C2 C 0.90837(14) 1.3034(3) 0.28925(5) 0.0330(5) Uani 1 1 d . . . . .
C12 C 0.63643(17) 1.2558(4) 0.43489(5) 0.0448(7) Uani 1 1 d D U . . .
C6 C 0.7728(2) 1.2827(5) 0.36239(6) 0.0605(9) Uani 1 1 d D . . . .
C15 C 0.59062(14) 1.2463(4) 0.46085(5) 0.0353(6) Uani 1 1 d . . . . .
C9 C 0.7257(2) 1.2731(5) 0.38759(6) 0.0614(9) Uani 1 1 d D . . . .
C7 C 0.7771(4) 1.4435(7) 0.34784(11) 0.0721(17) Uani 0.826(8) 1 d . . . C 1
H7 H 0.749468 1.551948 0.353823 0.087 Uiso 0.826(8) 1 calc R . . C 1
C10 C 0.6854(4) 1.1069(8) 0.39475(11) 0.0720(18) Uani 0.826(8) 1 d . . . C 1
H10 H 0.688134 1.000563 0.383425 0.086 Uiso 0.826(8) 1 calc R . . C 1
C8 C 0.8215(4) 1.4510(6) 0.32434(11) 0.0656(16) Uani 0.826(8) 1 d . . . C 1
H8 H 0.823435 1.564682 0.314557 0.079 Uiso 0.826(8) 1 calc R . . C 1
C11 C 0.6415(4) 1.0980(7) 0.41842(9) 0.0624(14) Uani 0.826(8) 1 d . . . C 1
H11 H 0.615130 0.985186 0.423354 0.075 Uiso 0.826(8) 1 calc R . . C 1
C5 C 0.8168(4) 1.1242(6) 0.35352(10) 0.0744(18) Uani 0.826(8) 1 d . . . C 1
H5 H 0.816314 1.012229 0.363719 0.089 Uiso 0.826(8) 1 calc R . . C 1
C4 C 0.8603(4) 1.1322(6) 0.33001(9) 0.0666(16) Uani 0.826(8) 1 d . . . C 1
H4 H 0.888868 1.025199 0.323965 0.080 Uiso 0.826(8) 1 calc R . . C 1
C13 C 0.6754(4) 1.4160(9) 0.42755(12) 0.072(2) Uani 0.826(8) 1 d . . . C 1
H13 H 0.672142 1.523339 0.438651 0.086 Uiso 0.826(8) 1 calc R . . C 1
C14 C 0.7198(5) 1.4246(10) 0.40413(12) 0.081(2) Uani 0.826(8) 1 d . . . C 1
H14 H 0.746621 1.537578 0.399529 0.097 Uiso 0.826(8) 1 calc R . . C 1
C4C C 0.8169(13) 1.151(3) 0.3222(4) 0.0441(13) Uani 0.174(8) 1 d . U . C 2
H4C H 0.815557 1.046750 0.310571 0.053 Uiso 0.174(8) 1 calc R . . C 2
C5C C 0.7729(13) 1.141(2) 0.3450(3) 0.0443(17) Uani 0.174(8) 1 d D U . C 2
H5C H 0.741819 1.032459 0.348644 0.053 Uiso 0.174(8) 1 calc R . . C 2
C8C C 0.8588(13) 1.457(3) 0.3312(4) 0.0448(13) Uani 0.174(8) 1 d . U . C 2
H8C H 0.884234 1.570565 0.326207 0.054 Uiso 0.174(8) 1 calc R . . C 2
C7C C 0.8164(13) 1.439(3) 0.3548(4) 0.0457(17) Uani 0.174(8) 1 d . U . C 2
H7C H 0.817234 1.542235 0.366707 0.055 Uiso 0.174(8) 1 calc R . . C 2
C10C C 0.7215(15) 1.118(3) 0.4026(4) 0.052(5) Uani 0.174(8) 1 d D U . C 2
H10C H 0.749291 1.008780 0.396769 0.063 Uiso 0.174(8) 1 calc R . . C 2
C13C C 0.6424(14) 1.420(4) 0.4211(5) 0.046(4) Uani 0.174(8) 1 d D U . C 2
H13C H 0.617629 1.530150 0.427650 0.055 Uiso 0.174(8) 1 calc R . . C 2
C11C C 0.6799(14) 1.110(3) 0.4253(4) 0.048(4) Uani 0.174(8) 1 d D U . C 2
H11C H 0.680837 0.996650 0.435297 0.058 Uiso 0.174(8) 1 calc R . . C 2
C14C C 0.6847(16) 1.423(4) 0.3975(5) 0.053(5) Uani 0.174(8) 1 d D U . C 2
H14C H 0.685418 1.536573 0.387609 0.063 Uiso 0.174(8) 1 calc R . . C 2

loop_
_atom_site_aniso_label
_atom_site_aniso_U_11
_atom_site_aniso_U_22
_atom_site_aniso_U_33
_atom_site_aniso_U_23
_atom_site_aniso_U_13
_atom_site_aniso_U_12
Mg1 0.0186(5) 0.0284(6) 0.0193(5) 0.000 0.000 0.0008(4)
Mg2 0.0191(5) 0.0323(6) 0.0197(5) 0.0011(4) -0.0003(3) 0.0012(4)
O1A 0.0153(9) 0.0284(11) 0.0435(12) 0.000 0.000 0.0001(8)
O1B 0.0164(9) 0.0367(12) 0.0409(12) 0.0004(9) 0.000 0.000
N2B 0.0173(11) 0.0426(15) 0.0621(18) -0.0040(14) -0.006(2) 0.000(2)
C3B 0.024(2) 0.052(2) 0.073(3) -0.002(2) -0.002(2) 0.000(2)
C4B 0.024(2) 0.055(2) 0.085(3) -0.004(3) -0.002(2) 0.0000(19)
C5B 0.0254(18) 0.0515(19) 0.097(3) -0.008(3) -0.0024(17) -0.0009(18)
C6B 0.020(2) 0.055(2) 0.088(3) -0.007(3) -0.007(2) -0.0026(19)
C7B 0.0166(19) 0.052(2) 0.076(3) -0.007(2) -0.0129(19) -0.001(2)
C8B 0.0289(19) 0.055(2) 0.120(3) -0.011(3) -0.0039(19) -0.0001(19)
C9B 0.0307(19) 0.056(2) 0.138(4) -0.014(3) 0.001(2) 0.000(2)
C10B 0.0341(19) 0.058(2) 0.152(4) -0.016(4) 0.0045(19) -0.0014(19)
C11B 0.043(2) 0.068(3) 0.158(4) -0.015(4) 0.004(2) -0.001(2)
C12B 0.043(2) 0.071(3) 0.161(5) -0.016(4) 0.005(2) 0.000(2)
C13B 0.037(2) 0.066(3) 0.163(5) -0.017(4) 0.004(2) 0.000(2)
C14B 0.039(2) 0.065(3) 0.163(5) -0.017(4) 0.005(2) -0.001(2)
C15B 0.039(2) 0.063(2) 0.159(4) -0.017(4) 0.004(2) -0.002(2)
O2 0.0483(10) 0.0325(10) 0.0461(10) 0.0038(7) 0.0261(8) 0.0030(8)
O1 0.0514(11) 0.0325(10) 0.0468(10) -0.0032(8) 0.0276(8) -0.0024(8)
O15 0.0456(10) 0.0389(10) 0.0354(9) 0.0013(7) 0.0178(7) -0.0031(7)
O16 0.0356(9) 0.0385(10) 0.0396(9) -0.0026(8) 0.0160(7) -0.0017(7)
N2A 0.0168(11) 0.0320(13) 0.0616(17) 0.003(2) 0.006(2) -0.0009(9)
C3A 0.024(2) 0.043(2) 0.071(3) 0.005(2) 0.003(2) -0.0025(18)
C4A 0.026(2) 0.047(2) 0.079(3) 0.003(2) 0.0004(19) -0.0005(18)
C5A 0.0264(18) 0.0460(18) 0.089(3) 0.0016(17) 0.0014(16) -0.0007(15)
C6A 0.020(2) 0.050(2) 0.083(3) 0.001(2) 0.0049(19) -0.0043(17)
C7A 0.0161(19) 0.046(2) 0.073(3) 0.003(2) 0.0108(18) -0.0058(17)
C8A 0.0282(19) 0.049(2) 0.107(3) 0.003(2) 0.0028(18) 0.0012(18)
C9A 0.0294(19) 0.050(2) 0.121(3) 0.006(2) 0.0007(19) -0.0011(18)
C10A 0.0332(18) 0.054(2) 0.132(4) 0.007(2) -0.0009(19) 0.0006(17)
C11A 0.041(2) 0.063(2) 0.137(4) 0.005(3) -0.001(2) 0.001(2)
C12A 0.042(2) 0.065(3) 0.140(4) 0.004(3) -0.002(2) 0.003(2)
C13A 0.037(2) 0.061(2) 0.141(4) 0.005(3) -0.001(2) 0.004(2)
C14A 0.039(2) 0.060(2) 0.139(4) 0.005(3) -0.001(2) 0.004(2)
C15A 0.038(2) 0.059(2) 0.136(4) 0.006(3) 0.000(2) 0.004(2)
C3 0.0506(15) 0.0396(14) 0.0405(14) -0.0007(10) 0.0241(12) -0.0015(11)
C2 0.0333(12) 0.0291(13) 0.0365(12) 0.0017(10) 0.0131(10) 0.0012(9)
C12 0.0515(16) 0.0434(15) 0.0396(14) 0.0005(11) 0.0241(12) -0.0021(12)
C6 0.075(2) 0.0562(19) 0.0502(17) 0.0018(14) 0.0400(16) -0.0006(15)
C15 0.0324(12) 0.0388(14) 0.0347(12) 0.0020(10) 0.0100(10) -0.0001(10)
C9 0.075(2) 0.062(2) 0.0474(17) 0.0030(14) 0.0388(16) -0.0009(16)
C7 0.092(4) 0.056(2) 0.068(3) 0.011(2) 0.058(3) 0.025(3)
C10 0.114(5) 0.057(3) 0.045(3) -0.008(2) 0.044(3) -0.016(3)
C8 0.087(3) 0.043(2) 0.067(3) 0.010(2) 0.054(3) 0.013(2)
C11 0.090(4) 0.052(2) 0.045(2) -0.0060(18) 0.036(2) -0.020(2)
C5 0.112(5) 0.055(2) 0.056(3) 0.0161(19) 0.051(3) 0.018(3)
C4 0.095(4) 0.052(2) 0.053(2) 0.0103(18) 0.044(3) 0.021(2)
C13 0.097(4) 0.056(3) 0.063(3) -0.018(3) 0.053(3) -0.027(3)
C14 0.110(5) 0.066(3) 0.065(4) -0.016(3) 0.061(4) -0.034(4)
C4C 0.051(2) 0.040(2) 0.041(2) -0.001(2) 0.024(2) -0.002(2)
C5C 0.052(3) 0.040(3) 0.041(3) 0.000(3) 0.024(3) -0.003(3)
C8C 0.052(3) 0.041(2) 0.042(2) -0.001(2) 0.024(2) -0.002(2)
C7C 0.053(3) 0.042(3) 0.042(3) -0.002(3) 0.023(3) -0.001(3)
C10C 0.073(10) 0.045(8) 0.039(9) -0.007(7) 0.027(8) 0.015(8)
C13C 0.062(8) 0.029(6) 0.046(7) 0.000(6) 0.024(7) 0.007(7)
C11C 0.064(8) 0.038(7) 0.043(7) 0.006(6) 0.026(6) 0.005(7)
C14C 0.073(11) 0.039(8) 0.047(9) 0.008(7) 0.027(8) 0.000(9)

loop_
_atom_type_symbol
_atom_type_description
_atom_type_scat_dispersion_real
_atom_type_scat_dispersion_imag
_atom_type_scat_source
C C 0.0181 0.0091 'International Tables Vol C Tables 4.2.6.8 and 6.1.1.4'
H H 0.0000 0.0000 'International Tables Vol C Tables 4.2.6.8 and 6.1.1.4'
Mg Mg 0.1719 0.1771 'International Tables Vol C Tables 4.2.6.8 and 6.1.1.4'
N N 0.0311 0.0180 'International Tables Vol C Tables 4.2.6.8 and 6.1.1.4'
O O 0.0492 0.0322 'International Tables Vol C Tables 4.2.6.8 and 6.1.1.4'

loop_
_geom_angle_atom_site_label_1
_geom_angle_atom_site_label_2
_geom_angle_atom_site_label_3
_geom_angle
_geom_angle_site_symmetry_1
_geom_angle_site_symmetry_3
Mg1 Mg1 Mg1 176.60(6) 7_755 4_755
O1A Mg1 Mg1 30.58(6) . 7_755
O1A Mg1 Mg1 146.02(7) . 4_755
O1A Mg1 Mg1 30.64(6) 7_765 4_755
O1A Mg1 Mg1 152.75(7) 7_765 7_755
O1A Mg1 O1A 176.67(8) 7_765 .
O2 Mg1 Mg1 110.50(6) 7_755 4_755
O2 Mg1 Mg1 71.69(6) 4_745 7_755
O2 Mg1 Mg1 71.69(6) 7_755 7_755
O2 Mg1 Mg1 110.50(6) 4_745 4_755
O2 Mg1 O1A 89.75(7) 4_745 7_765
O2 Mg1 O1A 92.56(7) 7_755 .
O2 Mg1 O1A 89.75(7) 7_755 7_765
O2 Mg1 O1A 92.56(7) 4_745 .
O2 Mg1 O2 92.02(11) 7_755 4_745
O1 Mg1 Mg1 69.65(6) . 4_755
O1 Mg1 Mg1 69.66(6) 6_556 4_755
O1 Mg1 Mg1 108.19(6) . 7_755
O1 Mg1 Mg1 108.19(6) 6_556 7_755
O1 Mg1 O1A 90.08(7) 6_556 7_765
O1 Mg1 O1A 87.64(7) 6_556 .
O1 Mg1 O1A 87.64(7) . .
O1 Mg1 O1A 90.08(7) . 7_765
O1 Mg1 O2 87.19(8) . 7_755
O1 Mg1 O2 87.18(8) 6_556 4_745
O1 Mg1 O2 179.19(9) . 4_745
O1 Mg1 O2 179.19(9) 6_556 7_755
O1 Mg1 O1 93.61(12) . 6_556
Mg2 Mg2 Mg2 180.0 3_586 3_576
O1B Mg2 Mg2 149.09(5) . 3_576
O1B Mg2 Mg2 149.09(5) 5_686 3_586
O1B Mg2 Mg2 30.91(5) 5_686 3_576
O1B Mg2 Mg2 30.91(5) . 3_586
O1B Mg2 O1B 180.0 . 5_686
O15 Mg2 Mg2 72.07(5) 3_576 3_576
O15 Mg2 Mg2 107.93(5) 7_665 3_576
O15 Mg2 Mg2 72.07(5) 7_665 3_586
O15 Mg2 Mg2 107.93(5) 3_576 3_586
O15 Mg2 O1B 89.74(6) 7_665 5_686
O15 Mg2 O1B 90.26(6) 3_576 5_686
O15 Mg2 O1B 90.26(6) 7_665 .
O15 Mg2 O1B 89.74(6) 3_576 .
O15 Mg2 O15 180.00(6) 7_665 3_576
O15 Mg2 O16 92.88(7) 7_665 5_686
O15 Mg2 O16 92.88(7) 3_576 .
O15 Mg2 O16 87.12(7) 7_665 .
O15 Mg2 O16 87.12(7) 3_576 5_686
O16 Mg2 Mg2 68.70(5) 5_686 3_586
O16 Mg2 Mg2 68.70(5) . 3_576
O16 Mg2 Mg2 111.30(5) 5_686 3_576
O16 Mg2 Mg2 111.30(5) . 3_586
O16 Mg2 O1B 88.09(6) . .
O16 Mg2 O1B 88.09(6) 5_686 5_686
O16 Mg2 O1B 91.91(6) . 5_686
O16 Mg2 O1B 91.91(6) 5_686 .
O16 Mg2 O16 180.00(7) 5_686 .
Mg1 O1A Mg1 118.77(9) 7_755 .
N2A O1A Mg1 120.35(17) . .
N2A O1A Mg1 120.82(17) . 7_755
Mg2 O1B Mg2 118.18(9) . 3_586
N2B O1B Mg2 120.0(7) . .
N2B O1B Mg2 121.8(7) . 3_586
O1B N2B C3B 124.5(6) . .
O1B N2B C7B 115.5(6) . .
C3B N2B C7B 120.0 . .
N2B C3B H3B 120.0 . .
N2B C3B C4B 120.0 . .
C4B C3B H3B 120.0 . .
C3B C4B H4B 120.0 . .
C5B C4B C3B 120.0 . .
C5B C4B H4B 120.0 . .
C4B C5B C8B 119.3(4) . .
C6B C5B C4B 120.0 . .
C6B C5B C8B 120.7(4) . .
C5B C6B H6B 120.0 . .
C5B C6B C7B 120.0 . .
C7B C6B H6B 120.0 . .
N2B C7B H7B 120.0 . .
C6B C7B N2B 120.0 . .
C6B C7B H7B 120.0 . .
C5B C8B H8B 116.6 . .
C9B C8B C5B 126.7(6) . .
C9B C8B H8B 116.6 . .
C8B C9B H9B 115.2 . .
C8B C9B C10B 129.6(7) . .
C10B C9B H9B 115.2 . .
C11B C10B C9B 115.7(5) . .
C11B C10B C15B 120.0 . .
C15B C10B C9B 124.3(5) . .
C10B C11B H11B 120.0 . .
C10B C11B C12B 120.0 . .
C12B C11B H11B 120.0 . .
C11B C12B H12B 120.0 . .
C13B C12B C11B 120.0 . .
C13B C12B H12B 120.0 . .
C12B C13B H13B 120.0 . .
C12B C13B C14B 120.0 . .
C14B C13B H13B 120.0 . .
C13B C14B H14B 120.0 . .
C13B C14B C15B 120.0 . .
C15B C14B H14B 120.0 . .
C10B C15B H15B 120.0 . .
C14B C15B C10B 120.0 . .
C14B C15B H15B 120.0 . .
C2 O2 Mg1 133.80(15) . 4_755
C2 O1 Mg1 137.67(16) . .
C15 O15 Mg2 132.15(16) . 3_576
C15 O16 Mg2 135.19(15) . .
O1A N2A C3A 124.1(5) . .
O1A N2A C7A 115.9(5) . .
C3A N2A C7A 120.0 . .
N2A C3A H3A 120.0 . .
C4A C3A N2A 120.0 . .
C4A C3A H3A 120.0 . .
C3A C4A H4A 120.0 . .
C3A C4A C5A 120.0 . .
C5A C4A H4A 120.0 . .
C4A C5A C6A 120.0 . .
C4A C5A C8A 120.1(4) . .
C6A C5A C8A 119.9(4) . .
C5A C6A H6A 120.0 . .
C7A C6A C5A 120.0 . .
C7A C6A H6A 120.0 . .
N2A C7A H7A 120.0 . .
C6A C7A N2A 120.0 . .
C6A C7A H7A 120.0 . .
C5A C8A H8A 117.1 . .
C9A C8A C5A 125.9(6) . .
C9A C8A H8A 117.1 . .
C8A C9A H9A 115.6 . .
C8A C9A C10A 128.8(6) . .
C10A C9A H9A 115.6 . .
C11A C10A C9A 115.4(4) . .
C11A C10A C15A 120.0 . .
C15A C10A C9A 124.6(4) . .
C10A C11A H11A 120.0 . .
C12A C11A C10A 120.0 . .
C12A C11A H11A 120.0 . .
C11A C12A H12A 120.0 . .
C11A C12A C13A 120.0 . .
C13A C12A H12A 120.0 . .
C12A C13A H13A 120.0 . .
C14A C13A C12A 120.0 . .
C14A C13A H13A 120.0 . .
C13A C14A H14A 120.0 . .
C15A C14A C13A 120.0 . .
C15A C14A H14A 120.0 . .
C10A C15A H15A 120.0 . .
C14A C15A C10A 120.0 . .
C14A C15A H15A 120.0 . .
C8 C3 C2 121.8(3) . .
C8 C3 C4 118.8(3) . .
C4 C3 C2 119.4(3) . .
C4C C3 C2 122.3(8) . .
C4C C3 C8C 117.3(11) . .
C8C C3 C2 120.1(9) . .
O2 C2 O1 126.1(2) . .
O2 C2 C3 116.9(2) . .
O1 C2 C3 117.0(2) . .
C11 C12 C15 120.2(3) . .
C13 C12 C15 120.6(3) . .
C13 C12 C11 119.1(3) . .
C13C C12 C15 120.9(10) . .
C11C C12 C15 122.5(9) . .
C11C C12 C13C 116.2(13) . .
C7 C6 C9 121.5(3) . .
C7 C6 C5 118.5(3) . .
C5 C6 C9 120.0(3) . .
C5C C6 C9 121.3(8) . .
C5C C6 C7C 115.5(11) . .
C7C C6 C9 123.1(9) . .
O15 C15 C12 116.5(2) . .
O16 C15 O15 126.4(2) . .
O16 C15 C12 117.1(2) . .
C10 C9 C6 120.3(3) . .
C14 C9 C6 121.1(4) . .
C14 C9 C10 118.6(4) . .
C10C C9 C6 122.7(10) . .
C10C C9 C14C 114.8(14) . .
C14C C9 C6 122.4(11) . .
C6 C7 H7 119.5 . .
C6 C7 C8 121.0(4) . .
C8 C7 H7 119.5 . .
C9 C10 H10 119.9 . .
C11 C10 C9 120.2(4) . .
C11 C10 H10 119.9 . .
C3 C8 C7 121.3(4) . .
C3 C8 H8 119.3 . .
C7 C8 H8 119.3 . .
C12 C11 H11 120.1 . .
C10 C11 C12 119.8(4) . .
C10 C11 H11 120.1 . .
C6 C5 H5 119.9 . .
C4 C5 C6 120.2(4) . .
C4 C5 H5 119.9 . .
C3 C4 H4 119.9 . .
C5 C4 C3 120.1(3) . .
C5 C4 H4 119.9 . .
C12 C13 H13 119.4 . .
C12 C13 C14 121.1(5) . .
C14 C13 H13 119.4 . .
C9 C14 C13 121.1(5) . .
C9 C14 H14 119.5 . .
C13 C14 H14 119.5 . .
C3 C4C H4C 117.7 . .
C3 C4C C5C 124.6(15) . .
C5C C4C H4C 117.7 . .
C6 C5C C4C 120.6(15) . .
C6 C5C H5C 119.7 . .
C4C C5C H5C 119.7 . .
C3 C8C H8C 121.8 . .
C7C C8C C3 116.4(18) . .
C7C C8C H8C 121.8 . .
C6 C7C C8C 125.1(18) . .
C6 C7C H7C 117.5 . .
C8C C7C H7C 117.5 . .
C9 C10C H10C 118.6 . .
C11C C10C C9 122.7(17) . .
C11C C10C H10C 118.6 . .
C12 C13C H13C 120.3 . .
C12 C13C C14C 119(2) . .
C14C C13C H13C 120.3 . .
C12 C11C H11C 118.5 . .
C10C C11C C12 123.0(16) . .
C10C C11C H11C 118.5 . .
C9 C14C C13C 124(2) . .
C9 C14C H14C 118.2 . .
C13C C14C H14C 118.2 . .

loop_
_geom_bond_atom_site_label_1
_geom_bond_atom_site_label_2
_geom_bond_distance
_geom_bond_site_symmetry_2
Mg1 Mg1 3.57505(9) 4_755
Mg1 Mg1 3.57504(8) 7_755
Mg1 O1A 2.075(2) 7_765
Mg1 O1A 2.079(2) .
Mg1 O2 2.0508(17) 4_745
Mg1 O2 2.0508(17) 7_755
Mg1 O1 2.0434(17) .
Mg1 O1 2.0435(17) 6_556
Mg2 Mg2 3.57348(6) 3_576
Mg2 Mg2 3.57348(6) 3_586
Mg2 O1B 2.0825(10) 5_686
Mg2 O1B 2.0825(10) .
Mg2 O15 2.0482(15) 7_665
Mg2 O15 2.0482(15) 3_576
Mg2 O16 2.0494(15) 5_686
Mg2 O16 2.0494(15) .
O1A N2A 1.316(3) .
O1B N2B 1.315(3) .
N2B C3B 1.3900 .
N2B C7B 1.3900 .
C3B H3B 0.9500 .
C3B C4B 1.3900 .
C4B H4B 0.9500 .
C4B C5B 1.3900 .
C5B C6B 1.3900 .
C5B C8B 1.463(6) .
C6B H6B 0.9500 .
C6B C7B 1.3900 .
C7B H7B 0.9500 .
C8B H8B 0.9500 .
C8B C9B 1.339(8) .
C9B H9B 0.9500 .
C9B C10B 1.457(6) .
C10B C11B 1.3900 .
C10B C15B 1.3900 .
C11B H11B 0.9500 .
C11B C12B 1.3900 .
C12B H12B 0.9500 .
C12B C13B 1.3900 .
C13B H13B 0.9500 .
C13B C14B 1.3900 .
C14B H14B 0.9500 .
C14B C15B 1.3900 .
C15B H15B 0.9500 .
O2 C2 1.245(3) .
O1 C2 1.247(3) .
O15 C15 1.256(3) .
O16 C15 1.253(3) .
N2A C3A 1.3900 .
N2A C7A 1.3900 .
C3A H3A 0.9500 .
C3A C4A 1.3900 .
C4A H4A 0.9500 .
C4A C5A 1.3900 .
C5A C6A 1.3900 .
C5A C8A 1.461(6) .
C6A H6A 0.9500 .
C6A C7A 1.3900 .
C7A H7A 0.9500 .
C8A H8A 0.9500 .
C8A C9A 1.343(8) .
C9A H9A 0.9500 .
C9A C10A 1.463(6) .
C10A C11A 1.3900 .
C10A C15A 1.3900 .
C11A H11A 0.9500 .
C11A C12A 1.3900 .
C12A H12A 0.9500 .
C12A C13A 1.3900 .
C13A H13A 0.9500 .
C13A C14A 1.3900 .
C14A H14A 0.9500 .
C14A C15A 1.3900 .
C15A H15A 0.9500 .
C3 C2 1.507(3) .
C3 C8 1.365(5) .
C3 C4 1.405(5) .
C3 C4C 1.342(18) .
C3 C8C 1.39(2) .
C12 C15 1.511(3) .
C12 C11 1.402(5) .
C12 C13 1.366(6) .
C12 C13C 1.36(3) .
C12 C11C 1.357(15) .
C6 C9 1.489(4) .
C6 C7 1.364(5) .
C6 C5 1.419(6) .
C6 C5C 1.335(14) .
C6 C7C 1.38(2) .
C9 C10 1.410(6) .
C9 C14 1.368(7) .
C9 C10C 1.345(17) .
C9 C14C 1.36(3) .
C7 H7 0.9500 .
C7 C8 1.392(5) .
C10 H10 0.9500 .
C10 C11 1.396(6) .
C8 H8 0.9500 .
C11 H11 0.9500 .
C5 H5 0.9500 .
C5 C4 1.385(5) .
C4 H4 0.9500 .
C13 H13 0.9500 .
C13 C14 1.390(5) .
C14 H14 0.9500 .
C4C H4C 0.9500 .
C4C C5C 1.36(2) .
C5C H5C 0.9500 .
C8C H8C 0.9500 .
C8C C7C 1.39(3) .
C7C H7C 0.9500 .
C10C H10C 0.9500 .
C10C C11C 1.34(3) .
C13C H13C 0.9500 .
C13C C14C 1.376(18) .
C11C H11C 0.9500 .
C14C H14C 0.9500 .
